data_2201013
loop_
_publ_author_name
'El Bali, Brahim'
'Bolte, Michael '

_publ_section_title
;
Rerefinement of cobalt diphosphate against new intensity data
;
_journal_name_full 'Acta Crystallographica, Section E'
_journal_page_first i32
_journal_page_last i33
_journal_paper_doi 10.1107/S1600536802005342
_journal_volume 58
_journal_year 2002
_chemical_formula_iupac 'Co2 P2 O7'
_chemical_formula_structural 'Co2 P2 O7'
_chemical_formula_sum 'Co2 O7 P2'
_chemical_formula_weight 291.80
_space_group_IT_number 14
_symmetry_cell_setting monoclinic
_symmetry_space_group_name_Hall '-P 2ybc'
_symmetry_space_group_name_H-M 'P 1 21/c 1'
_cell_angle_alpha 90.00
_cell_angle_beta 113.600(9)
_cell_angle_gamma 90.00
_cell_formula_units_Z 4
_cell_length_a 7.0022(9)
_cell_length_b 8.3634(11)
_cell_length_c 9.0114(12)
_cell_measurement_temperature 173(2)
_cell_volume 483.59(11)
_diffrn_ambient_temperature 173(2)
_exptl_crystal_density_diffrn 4.008
_cod_depositor_comments
;
The following automatic conversions were performed:
'_symmetry_cell_setting' value 'Monoclinic' changed to 'monoclinic'
according to '/home/saulius/struct/CIF-dictionaries/cif_core.dic'
dictionary named 'cif_core.dic' version 2.4.1 from 2010-06-29.

Automatic conversion script
Id: cif_fix_enum 1527 2010-12-29 10:47:43Z saulius 
;
_cod_original_sg_symbol_H-M 'P 21/c'
_cod_database_code 2201013

loop_
_symmetry_equiv_pos_as_xyz
'x, y, z'
'-x, y+1/2, -z+1/2'
'-x, -y, -z'
'x, -y-1/2, z-1/2'

loop_
_atom_site_label
_atom_site_fract_x
_atom_site_fract_y
_atom_site_fract_z
_atom_site_U_iso_or_equiv
_atom_site_adp_type
_atom_site_calc_flag
_atom_site_refinement_flags
_atom_site_occupancy
_atom_site_disorder_assembly
_atom_site_disorder_group
_atom_site_type_symbol
Co1 0.23247(3) 0.92882(3) 0.10884(2) 0.00799(8) Uani d . 1 . . Co
Co2 0.69933(3) 0.44157(2) 0.82475(2) 0.00860(8) Uani d . 1 . . Co
P1 0.94042(6) 0.76797(4) 0.75824(4) 0.00746(9) Uani d . 1 . . P
P2 0.53170(5) 0.77429(4) 0.46771(4) 0.00713(9) Uani d . 1 . . P
O1 0.74908(16) 0.82989(14) 0.60005(12) 0.0110(2) Uani d . 1 . . O
O2 0.37848(17) 0.76488(13) 0.54938(13) 0.0096(2) Uani d . 1 . . O
O3 1.11902(16) 0.75915(12) 0.70267(13) 0.0093(2) Uani d . 1 . . O
O4 0.97662(17) 0.90145(13) 0.88165(13) 0.0095(2) Uani d . 1 . . O
O5 0.88706(18) 0.61064(14) 0.81112(14) 0.0126(2) Uani d . 1 . . O
O6 0.48086(17) 0.90934(13) 0.34431(13) 0.0092(2) Uani d . 1 . . O
O7 0.55344(17) 0.61280(14) 0.39749(13) 0.0097(2) Uani d . 1 . . O

loop_
_atom_site_aniso_label
_atom_site_aniso_U_11
_atom_site_aniso_U_22
_atom_site_aniso_U_33
_atom_site_aniso_U_12
_atom_site_aniso_U_13
_atom_site_aniso_U_23
Co1 0.00769(12) 0.00809(12) 0.00812(12) 0.00033(6) 0.00307(9) 0.00007(6)
Co2 0.00846(11) 0.00823(12) 0.00975(11) -0.00018(6) 0.00431(8) 0.00030(6)
P1 0.00673(16) 0.00807(17) 0.00767(16) -0.00038(11) 0.00298(13) -0.00058(11)
P2 0.00668(16) 0.00790(17) 0.00660(15) -0.00011(11) 0.00244(13) -0.00014(11)
O1 0.0080(5) 0.0128(5) 0.0092(5) 0.0003(3) 0.0004(4) -0.0007(4)
O2 0.0098(5) 0.0102(5) 0.0102(4) -0.0013(4) 0.0054(4) -0.0008(4)
O3 0.0083(5) 0.0101(5) 0.0102(4) -0.0003(3) 0.0044(4) -0.0001(4)
O4 0.0097(5) 0.0103(5) 0.0083(5) 0.0010(4) 0.0034(4) -0.0016(4)
O5 0.0137(5) 0.0099(5) 0.0166(5) -0.0018(4) 0.0085(4) -0.0004(4)
O6 0.0096(5) 0.0091(5) 0.0083(4) -0.0007(3) 0.0031(4) 0.0013(3)
O7 0.0100(5) 0.0090(5) 0.0095(5) 0.0008(4) 0.0032(4) -0.0012(4)

loop_
_geom_bond_atom_site_label_1
_geom_bond_atom_site_label_2
_geom_bond_site_symmetry_2
_geom_bond_distance
_geom_bond_publ_flag
Co1 O4 3_676 2.0655(11) y
Co1 O3 4_475 2.0869(11) y
Co1 O2 4_575 2.0966(11) y
Co1 O4 1_454 2.1253(12) y
Co1 O6 . 2.1445(11) y
Co1 O7 2_655 2.1649(12) y
Co2 O5 . 1.9677(12) y
Co2 O6 4_576 2.0352(11) y
Co2 O3 2_746 2.0636(11) y
Co2 O2 2_646 2.0643(11) y
Co2 O7 3_666 2.1242(11) y
P1 O5 . 1.4968(12) y
P1 O4 . 1.5237(12) y
P1 O3 . 1.5237(12) y
P1 O1 . 1.6019(11) y
P2 O6 . 1.5239(11) y
P2 O7 . 1.5248(12) y
P2 O2 . 1.5268(11) y
P2 O1 . 1.5817(11) y
O2 Co2 2_656 2.0643(11) ?
O2 Co1 4_576 2.0965(11) ?
O3 Co2 2_756 2.0636(11) ?
O3 Co1 4_676 2.0869(11) ?
O4 Co1 3_676 2.0655(11) ?
O4 Co1 1_656 2.1253(11) ?
O6 Co2 4_575 2.0352(11) ?
O7 Co2 3_666 2.1242(11) ?
O7 Co1 2_645 2.1649(12) ?
